data_2103543
loop_
_publ_author_name
'Pavlovska, A.'
'Werner, S.'
'Maximov, B.'
'Mill, B.'

_publ_section_title
;
 Pressure-induced phase transitions of piezoelectric single crystals
 from the langasite family: La~3~Nb~0.5~Ga~5.5~O~14~ and
 La~3~Ta~0.5~Ga~5.5~O~14~
;
_journal_issue 6
_journal_name_full 'Acta Crystallographica Section B'
_journal_page_first 939
_journal_page_last 947
_journal_paper_doi 10.1107/S0108768102010273
_journal_volume 58
_journal_year 2002
_chemical_formula_sum 'Ga5.54 La3 O14 Ta0.46'
_chemical_formula_weight 1110.22
_chemical_name_systematic ?
_space_group_IT_number 150
_symmetry_space_group_name_Hall 'P 3 2"'
_symmetry_space_group_name_H-M 'P 3 2 1'
_atom_sites_solution_hydrogens geom
_atom_sites_solution_primary direct
_atom_sites_solution_secondary difmap
_audit_creation_method SHELXL-97
_cell_angle_alpha 90.00
_cell_angle_beta 90.00
_cell_angle_gamma 120.00
_cell_formula_units_Z 1
_cell_length_a 8.022
_cell_length_b 8.022
_cell_length_c 5.046
_cell_measurement_temperature 293(2)
_cell_volume 281.2
_computing_structure_refinement 'SHELXL-97 (Sheldrick, 1997)'
_computing_structure_solution 'SHELXS-97 (Sheldrick, 1990)'
_diffrn_ambient_pressure 9.5E+6
_diffrn_ambient_temperature 293(2)
_diffrn_measured_fraction_theta_full 0.833
_diffrn_measured_fraction_theta_max 0.833
_diffrn_radiation_source synchrotron
_diffrn_radiation_wavelength 0.56000
_diffrn_reflns_av_R_equivalents 0.0000
_diffrn_reflns_av_sigmaI/netI 0.0510
_diffrn_reflns_limit_h_max 9
_diffrn_reflns_limit_h_min -10
_diffrn_reflns_limit_k_max 11
_diffrn_reflns_limit_k_min -11
_diffrn_reflns_limit_l_max 6
_diffrn_reflns_limit_l_min -6
_diffrn_reflns_number 426
_diffrn_reflns_theta_full 22.91
_diffrn_reflns_theta_max 22.91
_diffrn_reflns_theta_min 3.18
_exptl_absorpt_coefficient_mu 15.152
_exptl_crystal_density_diffrn 6.556
_exptl_crystal_density_method 'not measured'
_exptl_crystal_F_000 488
_refine_diff_density_max 2.438
_refine_diff_density_min -4.401
_refine_diff_density_rms 0.566
_refine_ls_abs_structure_details 'Flack H D (1983), Acta Cryst. A39, 876-881'
_refine_ls_abs_structure_Flack 0.07(11)
_refine_ls_extinction_coef 0.033(9)
_refine_ls_extinction_expression Fc^*^=kFc[1+0.001xFc^2^\l^3^/sin(2\q)]^-1/4^
_refine_ls_extinction_method SHELXL
_refine_ls_goodness_of_fit_ref 1.292
_refine_ls_hydrogen_treatment mixed
_refine_ls_matrix_type full
_refine_ls_number_parameters 39
_refine_ls_number_reflns 426
_refine_ls_number_restraints 0
_refine_ls_restrained_S_all 1.292
_refine_ls_R_factor_all 0.0469
_refine_ls_R_factor_gt 0.0469
_refine_ls_shift/su_max 2.591
_refine_ls_shift/su_mean 0.066
_refine_ls_structure_factor_coef Fsqd
_refine_ls_weighting_details 'calc w=1/[\s^2^(Fo^2^)+(0.1000P)^2^+0.0000P] where P=(Fo^2^+2Fc^2^)/3'
_refine_ls_weighting_scheme calc
_refine_ls_wR_factor_gt 0.1432
_refine_ls_wR_factor_ref 0.1432
_reflns_number_gt 426
_reflns_number_total 426
_reflns_threshold_expression >2sigma(I)
_cod_data_source_file sn0021-9.5d3.cif
_cod_data_source_block 9.5d3
_cod_depositor_comments
;
The _diffrn_ambient_pressure was taken from the original data block
header, after comparison with the paper text and supplementary
material.

Changing (with the help of Perl) all _diffrn_radiation_source values in
the files that were reportedly colected on the HASYLAB D3 beamline
(Hamburg) from 'fine-focus sealed tube' to synchrotron.

The command was:

perl -i -ne \
    "s/'fine-focus sealed tube'/synchrotron/; \
    print unless /_diffrn_radiation_type|_diffrn_radiation_monochromator/" \
    *d3*.cif \
    11.57split.cif \
    21.85split.cif \
    22.85split.cif

Saulius Gra\<zulis
;
_cod_database_code 2103543

loop_
_symmetry_equiv_pos_as_xyz
'x, y, z'
'y, x, -z'
'-y, x-y, z'
'-x+y, -x, z'
'-x, -x+y, -z'
'x-y, -y, -z'

loop_
_atom_site_label
_atom_site_type_symbol
_atom_site_fract_x
_atom_site_fract_y
_atom_site_fract_z
_atom_site_U_iso_or_equiv
_atom_site_adp_type
_atom_site_occupancy
_atom_site_symmetry_multiplicity
_atom_site_calc_flag
_atom_site_refinement_flags
La La -0.43218(15) 0.0000 0.0000 0.0095(5) Uani 1 2 d S
Ga1 Ga 0.0000 0.0000 0.0000 0.0111(6) Uani 0.50 6 d SP
Ta Ta 0.0000 0.0000 0.0000 0.0111(6) Uani 0.50 6 d SP
Ga2 Ga -0.6667 -0.3333 -0.5262(5) 0.0087(7) Uani 1 3 d S
Ga3 Ga -0.2332(3) -0.2332(3) -0.5000 0.0125(6) Uani 1 2 d S
O1 O -0.3333 0.3333 0.162(3) 0.017(4) Uani 1 3 d S
O2 O -0.700(4) -0.151(3) 0.315(3) 0.045(6) Uani 1 1 d .
O3 O -0.2170(19) -0.071(3) -0.241(2) 0.031(4) Uani 1 1 d .

loop_
_atom_site_aniso_label
_atom_site_aniso_U_11
_atom_site_aniso_U_22
_atom_site_aniso_U_33
_atom_site_aniso_U_23
_atom_site_aniso_U_13
_atom_site_aniso_U_12
La 0.0119(6) 0.0083(6) 0.0071(7) -0.0022(4) -0.0011(2) 0.0042(3)
Ga1 0.0123(8) 0.0123(8) 0.0087(10) 0.000 0.000 0.0062(4)
Ta 0.0123(8) 0.0123(8) 0.0087(10) 0.000 0.000 0.0062(4)
Ga2 0.0102(8) 0.0102(8) 0.0057(13) 0.000 0.000 0.0051(4)
Ga3 0.0091(8) 0.0091(8) 0.0164(12) -0.0036(4) 0.0036(4) 0.0025(9)
O1 0.025(7) 0.025(7) 0.000(8) 0.000 0.000 0.013(3)
O2 0.072(15) 0.058(12) 0.037(8) 0.029(9) 0.034(9) 0.056(13)
O3 0.010(5) 0.061(12) 0.029(7) -0.040(8) -0.016(6) 0.023(6)

loop_
_atom_type_symbol
_atom_type_description
_atom_type_scat_dispersion_real
_atom_type_scat_dispersion_imag
_atom_type_scat_source
La La -0.9400 1.6200 'International Tables Vol C Tables 4.2.6.8 and 6.1.1.4'
Ta Ta -0.9400 4.4000 'International Tables Vol C Tables 4.2.6.8 and 6.1.1.4'
Ga Ga 0.2490 1.0600 'International Tables Vol C Tables 4.2.6.8 and 6.1.1.4'
O O 0.0028 0.0036 'International Tables Vol C Tables 4.2.6.8 and 6.1.1.4'

loop_
_geom_angle_atom_site_label_1
_geom_angle_atom_site_label_2
_geom_angle_atom_site_label_3
_geom_angle
_geom_angle_site_symmetry_1
_geom_angle_site_symmetry_3
O3 La O3 66.3(5) 6 .
O3 La O2 140.0(6) 6 6
O3 La O2 106.7(6) . 6
O3 La O2 106.7(6) 6 .
O3 La O2 140.0(6) . .
O2 La O2 102.0(9) 6 .
O3 La O1 122.4(5) 6 2_455
O3 La O1 80.0(4) . 2_455
O2 La O1 92.7(5) 6 2_455
O2 La O1 71.4(5) . 2_455
O3 La O1 80.0(4) 6 .
O3 La O1 122.4(5) . .
O2 La O1 71.4(5) 6 .
O2 La O1 92.7(5) . .
O1 La O1 155.02(8) 2_455 .
O3 La O2 63.7(7) 6 4_445
O3 La O2 79.6(5) . 4_445
O2 La O2 156.2(3) 6 4_445
O2 La O2 63.5(8) . 4_445
O1 La O2 65.4(5) 2_455 4_445
O1 La O2 125.3(5) . 4_445
O3 La O2 79.6(5) 6 2_565
O3 La O2 63.7(7) . 2_565
O2 La O2 63.5(8) 6 2_565
O2 La O2 156.2(3) . 2_565
O1 La O2 125.3(5) 2_455 2_565
O1 La O2 65.4(5) . 2_565
O2 La O2 136.3(7) 4_445 2_565
O3 La Ga2 85.3(4) 6 1_556
O3 La Ga2 110.6(4) . 1_556
O2 La Ga2 130.7(4) 6 1_556
O2 La Ga2 31.2(4) . 1_556
O1 La Ga2 64.1(4) 2_455 1_556
O1 La Ga2 111.5(4) . 1_556
O2 La Ga2 32.3(3) 4_445 1_556
O2 La Ga2 164.9(3) 2_565 1_556
O3 La Ga2 110.6(4) 6 2_564
O3 La Ga2 85.3(4) . 2_564
O2 La Ga2 31.2(4) 6 2_564
O2 La Ga2 130.7(4) . 2_564
O1 La Ga2 111.5(4) 2_455 2_564
O1 La Ga2 64.1(4) . 2_564
O2 La Ga2 164.9(3) 4_445 2_564
O2 La Ga2 32.3(3) 2_565 2_564
Ga2 La Ga2 161.43(4) 1_556 2_564
O3 La Ga1 33.1(2) 6 .
O3 La Ga1 33.1(2) . .
O2 La Ga1 129.0(5) 6 .
O2 La Ga1 129.0(5) . .
O1 La Ga1 102.49(4) 2_455 .
O1 La Ga1 102.49(4) . .
O2 La Ga1 68.2(4) 4_445 .
O2 La Ga1 68.2(4) 2_565 .
Ga2 La Ga1 99.28(2) 1_556 .
Ga2 La Ga1 99.28(2) 2_564 .
O3 La Ta 33.1(2) 6 .
O3 La Ta 33.1(2) . .
O2 La Ta 129.0(5) 6 .
O2 La Ta 129.0(5) . .
O1 La Ta 102.49(4) 2_455 .
O1 La Ta 102.49(4) . .
O2 La Ta 68.2(4) 4_445 .
O2 La Ta 68.2(4) 2_565 .
Ga2 La Ta 99.28(2) 1_556 .
Ga2 La Ta 99.28(2) 2_564 .
Ga1 La Ta 0.0 . .
O3 Ga1 O3 85.5(5) 2 5
O3 Ga1 O3 107.6(11) 2 .
O3 Ga1 O3 162.5(11) 5 .
O3 Ga1 O3 85.5(5) 2 6
O3 Ga1 O3 85.5(5) 5 6
O3 Ga1 O3 84.2(6) . 6
O3 Ga1 O3 162.5(11) 2 4
O3 Ga1 O3 84.2(6) 5 4
O3 Ga1 O3 85.5(5) . 4
O3 Ga1 O3 107.6(11) 6 4
O3 Ga1 O3 84.2(6) 2 3
O3 Ga1 O3 107.6(11) 5 3
O3 Ga1 O3 85.5(5) . 3
O3 Ga1 O3 162.5(11) 6 3
O3 Ga1 O3 85.5(5) 4 3
O3 Ga1 La 98.7(5) 2 .
O3 Ga1 La 126.2(6) 5 .
O3 Ga1 La 42.1(3) . .
O3 Ga1 La 42.1(3) 6 .
O3 Ga1 La 98.7(5) 4 .
O3 Ga1 La 126.2(6) 3 .
O3 Ga1 La 42.1(3) 2 2
O3 Ga1 La 98.7(5) 5 2
O3 Ga1 La 98.7(5) . 2
O3 Ga1 La 126.2(6) 6 2
O3 Ga1 La 126.2(6) 4 2
O3 Ga1 La 42.1(3) 3 2
La Ga1 La 120.0 . 2
O3 Ga1 La 126.2(6) 2 4
O3 Ga1 La 42.1(3) 5 4
O3 Ga1 La 126.2(6) . 4
O3 Ga1 La 98.7(5) 6 4
O3 Ga1 La 42.1(3) 4 4
O3 Ga1 La 98.7(5) 3 4
La Ga1 La 120.0 . 4
La Ga1 La 120.0 2 4
O3 Ta O3 85.5(5) 2 5
O3 Ta O3 107.6(11) 2 .
O3 Ta O3 162.5(11) 5 .
O3 Ta O3 85.5(5) 2 6
O3 Ta O3 85.5(5) 5 6
O3 Ta O3 84.2(6) . 6
O3 Ta O3 162.5(11) 2 4
O3 Ta O3 84.2(6) 5 4
O3 Ta O3 85.5(5) . 4
O3 Ta O3 107.6(11) 6 4
O3 Ta O3 84.2(6) 2 3
O3 Ta O3 107.6(11) 5 3
O3 Ta O3 85.5(5) . 3
O3 Ta O3 162.5(11) 6 3
O3 Ta O3 85.5(5) 4 3
O3 Ta Ga3 31.8(4) 2 1_556
O3 Ta Ga3 86.8(3) 5 1_556
O3 Ta Ga3 98.4(5) . 1_556
O3 Ta Ga3 53.9(5) 6 1_556
O3 Ta Ga3 160.1(5) 4 1_556
O3 Ta Ga3 114.1(4) 3 1_556
O3 Ta Ga3 53.9(5) 2 3_556
O3 Ta Ga3 31.8(4) 5 3_556
O3 Ta Ga3 160.1(5) . 3_556
O3 Ta Ga3 86.8(3) 6 3_556
O3 Ta Ga3 114.1(4) 4 3_556
O3 Ta Ga3 98.4(5) 3 3_556
Ga3 Ta Ga3 62.11(7) 1_556 3_556
O3 Ta Ga3 86.8(3) 2 4_556
O3 Ta Ga3 53.9(5) 5 4_556
O3 Ta Ga3 114.1(4) . 4_556
O3 Ta Ga3 31.8(4) 6 4_556
O3 Ta Ga3 98.4(5) 4 4_556
O3 Ta Ga3 160.1(5) 3 4_556
Ga3 Ta Ga3 62.11(7) 1_556 4_556
Ga3 Ta Ga3 62.11(7) 3_556 4_556
O3 Ta Ga3 98.4(5) 2 .
O3 Ta Ga3 160.1(5) 5 .
O3 Ta Ga3 31.8(4) . .
O3 Ta Ga3 114.1(4) 6 .
O3 Ta Ga3 86.8(3) 4 .
O3 Ta Ga3 53.9(5) 3 .
Ga3 Ta Ga3 106.88(8) 1_556 .
Ga3 Ta Ga3 145.34(3) 3_556 .
Ga3 Ta Ga3 145.34(3) 4_556 .
O3 Ta Ga3 114.1(4) 2 3
O3 Ta Ga3 98.4(5) 5 3
O3 Ta Ga3 86.8(3) . 3
O3 Ta Ga3 160.1(5) 6 3
O3 Ta Ga3 53.9(5) 4 3
O3 Ta Ga3 31.8(4) 3 3
Ga3 Ta Ga3 145.35(3) 1_556 3
Ga3 Ta Ga3 106.88(8) 3_556 3
Ga3 Ta Ga3 145.34(3) 4_556 3
Ga3 Ta Ga3 62.11(7) . 3
O3 Ta Ga3 160.1(5) 2 4
O3 Ta Ga3 114.1(4) 5 4
O3 Ta Ga3 53.9(5) . 4
O3 Ta Ga3 98.4(5) 6 4
O3 Ta Ga3 31.8(4) 4 4
O3 Ta Ga3 86.8(3) 3 4
Ga3 Ta Ga3 145.34(3) 1_556 4
Ga3 Ta Ga3 145.34(3) 3_556 4
Ga3 Ta Ga3 106.88(8) 4_556 4
Ga3 Ta Ga3 62.11(7) . 4
Ga3 Ta Ga3 62.11(7) 3 4
O2 Ga2 O2 101.6(7) 3_454 1_554
O2 Ga2 O2 101.6(7) 3_454 4_444
O2 Ga2 O2 101.6(7) 1_554 4_444
O2 Ga2 O1 116.5(5) 3_454 2_455
O2 Ga2 O1 116.5(5) 1_554 2_455
O2 Ga2 O1 116.5(5) 4_444 2_455
O2 Ga2 La 44.8(7) 3_454 2_454
O2 Ga2 La 56.9(8) 1_554 2_454
O2 Ga2 La 107.9(5) 4_444 2_454
O1 Ga2 La 135.14(3) 2_455 2_454
O2 Ga2 La 56.9(8) 3_454 4_444
O2 Ga2 La 107.9(5) 1_554 4_444
O2 Ga2 La 44.8(7) 4_444 4_444
O1 Ga2 La 135.14(3) 2_455 4_444
La Ga2 La 75.30(5) 2_454 4_444
O2 Ga2 La 107.9(5) 3_454 1_554
O2 Ga2 La 44.8(7) 1_554 1_554
O2 Ga2 La 56.9(8) 4_444 1_554
O1 Ga2 La 135.14(3) 2_455 1_554
La Ga2 La 75.30(5) 2_454 1_554
La Ga2 La 75.30(5) 4_444 1_554
O2 Ga2 La 87.7(7) 3_454 2_455
O2 Ga2 La 96.6(6) 1_554 2_455
O2 Ga2 La 157.3(6) 4_444 2_455
O1 Ga2 La 41.86(3) 2_455 2_455
La Ga2 La 93.287(8) 2_454 2_455
La Ga2 La 139.757(5) 4_444 2_455
La Ga2 La 139.756(5) 1_554 2_455
O2 Ga2 La 96.6(6) 3_454 4_445
O2 Ga2 La 157.3(6) 1_554 4_445
O2 Ga2 La 87.7(7) 4_444 4_445
O1 Ga2 La 41.85(3) 2_455 4_445
La Ga2 La 139.757(5) 2_454 4_445
La Ga2 La 93.287(7) 4_444 4_445
La Ga2 La 139.756(5) 1_554 4_445
La Ga2 La 70.60(5) 2_455 4_445
O2 Ga2 La 157.3(6) 3_454 .
O2 Ga2 La 87.7(7) 1_554 .
O2 Ga2 La 96.6(6) 4_444 .
O1 Ga2 La 41.86(3) 2_455 .
La Ga2 La 139.757(5) 2_454 .
La Ga2 La 139.756(5) 4_444 .
La Ga2 La 93.287(8) 1_554 .
La Ga2 La 70.60(5) 2_455 .
La Ga2 La 70.60(5) 4_445 .
O3 Ga3 O3 133.2(10) . 2_554
O3 Ga3 O2 107.5(7) . 4_444
O3 Ga3 O2 101.6(7) 2_554 4_444
O3 Ga3 O2 101.6(7) . 5_445
O3 Ga3 O2 107.5(7) 2_554 5_445
O2 Ga3 O2 101.7(16) 4_444 5_445
O3 Ga3 Ta 35.0(4) . .
O3 Ga3 Ta 110.3(6) 2_554 .
O2 Ga3 Ta 142.2(6) 4_444 .
O2 Ga3 Ta 87.8(6) 5_445 .
O3 Ga3 Ta 110.3(6) . 1_554
O3 Ga3 Ta 35.0(4) 2_554 1_554
O2 Ga3 Ta 87.8(6) 4_444 1_554
O2 Ga3 Ta 142.2(6) 5_445 1_554
Ta Ga3 Ta 106.88(8) . 1_554
Ga2 O1 La 109.0(4) 2_565 .
Ga2 O1 La 109.0(4) 2_565 4_455
La O1 La 109.9(4) . 4_455
Ga2 O1 La 109.0(4) 2_565 2_565
La O1 La 109.9(4) . 2_565
La O1 La 109.9(4) 4_455 2_565
Ga2 O2 Ga3 121.8(9) 1_556 3_456
Ga2 O2 La 104.0(10) 1_556 .
Ga3 O2 La 118.9(9) 3_456 .
Ga2 O2 La 90.9(8) 1_556 2_455
Ga3 O2 La 113.8(11) 3_456 2_455
La O2 La 102.5(6) . 2_455
Ga3 O3 Ta 113.3(7) . .
Ga3 O3 Ga1 113.3(7) . .
Ta O3 Ga1 0.0 . .
Ga3 O3 La 137.5(7) . .
Ta O3 La 104.8(4) . .
Ga1 O3 La 104.8(4) . .

loop_
_geom_bond_atom_site_label_1
_geom_bond_atom_site_label_2
_geom_bond_distance
_geom_bond_site_symmetry_2
La O3 2.403(11) 6
La O3 2.403(11) .
La O2 2.45(2) 6
La O2 2.45(2) .
La O1 2.516(6) 2_455
La O1 2.516(6) .
La O2 2.82(2) 4_445
La O2 2.82(2) 2_565
La Ga2 3.3725(19) 1_556
La Ga2 3.3726(19) 2_564
La Ga1 3.4669(12) .
La Ta 3.4669(12) .
Ga1 O3 1.959(11) 2
Ga1 O3 1.959(11) 5
Ga1 O3 1.960(11) .
Ga1 O3 1.960(11) 6
Ga1 O3 1.960(11) 4
Ga1 O3 1.960(11) 3
Ga1 La 3.4669(12) 2
Ga1 La 3.4670(12) 4
Ta O3 1.959(11) 2
Ta O3 1.959(11) 5
Ta O3 1.960(11) .
Ta O3 1.960(11) 6
Ta O3 1.960(11) 4
Ta O3 1.960(11) 3
Ta Ga3 3.1410(16) 1_556
Ta Ga3 3.1411(16) 3_556
Ta Ga3 3.1411(16) 4_556
Ta Ga3 3.1411(16) .
Ta Ga3 3.1411(16) 3
Ta Ga3 3.1411(16) 4
Ga2 O2 1.800(17) 3_454
Ga2 O2 1.801(17) 1_554
Ga2 O2 1.801(17) 4_444
Ga2 O1 1.836(18) 2_455
Ga2 La 3.3725(19) 2_454
Ga2 La 3.3725(19) 4_444
Ga2 La 3.3726(19) 1_554
Ga2 La 3.5650(19) 2_455
Ga2 La 3.5650(19) 4_445
Ga3 O3 1.800(13) .
Ga3 O3 1.800(13) 2_554
Ga3 O2 1.812(18) 4_444
Ga3 O2 1.812(18) 5_445
Ga3 Ta 3.1411(16) 1_554
O1 Ga2 1.836(18) 2_565
O1 La 2.516(6) 4_455
O1 La 2.516(6) 2_565
O2 Ga2 1.801(17) 1_556
O2 Ga3 1.812(18) 3_456
O2 La 2.82(2) 2_455
